data_7028962
loop_
_publ_author_name
'Pouessel, Jacky'
'Thu\'ery, Pierre'
'Berthet, Jean-Claude'
'Cantat, Thibault'

_publ_section_title
;
 Nitrite complexes of the rare earth elements.
;
_journal_issue 11
_journal_name_full 'Dalton transactions (Cambridge, England : 2003)'
_journal_page_first 4415
_journal_page_last 4425
_journal_paper_doi 10.1039/c3dt52703d
_journal_volume 43
_journal_year 2014
_chemical_formula_sum 'C58 H50 Ag N8 O12 P2 Y'
_chemical_formula_weight 1309.78
_space_group_IT_number 2
_symmetry_cell_setting triclinic
_symmetry_space_group_name_Hall '-P 1'
_symmetry_space_group_name_H-M 'P -1'
_atom_sites_solution_hydrogens geom
_atom_sites_solution_primary direct
_atom_sites_solution_secondary difmap
_audit_creation_method SHELXL-97
_cell_angle_alpha 95.277(2)
_cell_angle_beta 94.020(3)
_cell_angle_gamma 103.847(3)
_cell_formula_units_Z 2
_cell_length_a 10.1741(3)
_cell_length_b 11.6470(5)
_cell_length_c 24.6852(12)
_cell_measurement_reflns_used 163001
_cell_measurement_temperature 150(2)
_cell_measurement_theta_max 30.51
_cell_measurement_theta_min 2.91
_cell_volume 2815.2(2)
_computing_cell_refinement 'HKL2000 (Otwinowski & Minor, 1997)'
_computing_data_collection 'COLLECT (Nonius, 1998)'
_computing_data_reduction 'HKL2000 (Otwinowski & Minor, 1997)'
_computing_molecular_graphics 'SHELXTL (Sheldrick, 2008)'
_computing_publication_material 'SHELXTL (Sheldrick, 2008); PLATON (Spek, 2003)'
_computing_structure_refinement 'SHELXL-97 (Sheldrick, 2008)'
_computing_structure_solution 'SHELXS-97 (Sheldrick, 2008)'
_diffrn_ambient_temperature 150(2)
_diffrn_measured_fraction_theta_full 0.999
_diffrn_measured_fraction_theta_max 0.999
_diffrn_measurement_device_type 'Nonius Kappa-CCD area-detector diffractometer'
_diffrn_measurement_method '2 \f and 14 \w scans with 2\% steps (782 frames)'
_diffrn_radiation_monochromator graphite
_diffrn_radiation_source 'fine-focus sealed tube'
_diffrn_radiation_type MoK\a
_diffrn_radiation_wavelength 0.71073
_diffrn_reflns_av_R_equivalents 0.0538
_diffrn_reflns_av_unetI/netI 0.0711
_diffrn_reflns_limit_h_max 14
_diffrn_reflns_limit_h_min -14
_diffrn_reflns_limit_k_max 16
_diffrn_reflns_limit_k_min -16
_diffrn_reflns_limit_l_max 35
_diffrn_reflns_limit_l_min -35
_diffrn_reflns_number 163001
_diffrn_reflns_theta_full 30.51
_diffrn_reflns_theta_max 30.51
_diffrn_reflns_theta_min 2.91
_diffrn_standards_decay_% 0
_diffrn_standards_interval_time 0
_diffrn_standards_number 0
_exptl_absorpt_coefficient_mu 1.501
_exptl_absorpt_correction_T_max 0.798
_exptl_absorpt_correction_T_min 0.633
_exptl_absorpt_correction_type multi-scan
_exptl_absorpt_process_details 'SCALEPACK (Otwinowski & Minor, 1997)'
_exptl_crystal_colour colourless
_exptl_crystal_density_diffrn 1.545
_exptl_crystal_density_method 'not measured'
_exptl_crystal_description irregular
_exptl_crystal_F_000 1332
_exptl_crystal_size_max 0.22
_exptl_crystal_size_mid 0.18
_exptl_crystal_size_min 0.15
_refine_diff_density_max 0.917
_refine_diff_density_min -0.558
_refine_diff_density_rms 0.070
_refine_ls_extinction_method none
_refine_ls_goodness_of_fit_ref 1.002
_refine_ls_hydrogen_treatment constr
_refine_ls_matrix_type full
_refine_ls_number_parameters 749
_refine_ls_number_reflns 17198
_refine_ls_number_restraints 0
_refine_ls_restrained_S_all 1.002
_refine_ls_R_factor_all 0.0733
_refine_ls_R_factor_gt 0.0381
_refine_ls_shift/su_max 0.002
_refine_ls_shift/su_mean 0.000
_refine_ls_structure_factor_coef Fsqd
_refine_ls_weighting_details 'calc w=1/[\s^2^(Fo^2^)+(0.0334P)^2^] where P=(Fo^2^+2Fc^2^)/3'
_refine_ls_weighting_scheme calc
_refine_ls_wR_factor_gt 0.0813
_refine_ls_wR_factor_ref 0.0891
_reflns_number_gt 11391
_reflns_number_total 17198
_reflns_threshold_expression >2sigma(I)
_cod_data_source_file c3dt52703d.txt
_cod_data_source_block 14
_cod_database_code 7028962

loop_
_symmetry_equiv_pos_as_xyz
'x, y, z'
'-x, -y, -z'

loop_
_atom_site_label
_atom_site_type_symbol
_atom_site_fract_x
_atom_site_fract_y
_atom_site_fract_z
_atom_site_U_iso_or_equiv
_atom_site_adp_type
_atom_site_occupancy
_atom_site_symmetry_multiplicity
_atom_site_calc_flag
_atom_site_refinement_flags
Y Y 0.290976(18) 0.510264(16) 0.262798(7) 0.02817(5) Uani 1 1 d .
Ag1 Ag -0.2513(8) 0.5208(2) 0.24391(14) 0.0701(6) Uani 0.510(15) 1 d P
Ag2 Ag -0.28224(17) 0.51547(19) 0.23954(9) 0.0418(4) Uani 0.490(15) 1 d P
P1 P 0.71666(5) 0.85211(4) 0.021544(19) 0.02824(11) Uani 1 1 d .
P2 P 0.77753(5) 0.15822(4) 0.484128(18) 0.02520(10) Uani 1 1 d .
O1 O 0.17847(14) 0.54236(13) 0.17462(5) 0.0412(3) Uani 1 1 d .
O2 O 0.12716(14) 0.36842(12) 0.19684(6) 0.0425(4) Uani 1 1 d .
O3 O 0.17355(15) 0.35216(14) 0.31677(6) 0.0466(4) Uani 1 1 d .
O4 O 0.32599(15) 0.30894(13) 0.27274(6) 0.0460(4) Uani 1 1 d .
O5 O 0.35710(16) 0.58783(14) 0.36021(6) 0.0509(4) Uani 1 1 d .
O6 O 0.51300(15) 0.54832(15) 0.31693(7) 0.0517(4) Uani 1 1 d .
O7 O 0.37506(19) 0.71084(14) 0.25904(7) 0.0678(6) Uani 1 1 d .
O8 O 0.4112(2) 0.87186(15) 0.22457(8) 0.0730(6) Uani 1 1 d .
O9 O 0.09245(13) 0.56029(12) 0.28343(5) 0.0376(3) Uani 1 1 d .
O10 O -0.05199(15) 0.60591(14) 0.33373(6) 0.0467(4) Uani 1 1 d .
O11 O 0.46074(16) 0.49214(14) 0.20563(6) 0.0516(4) Uani 1 1 d .
O12 O 0.56760(17) 0.43838(17) 0.14235(6) 0.0608(5) Uani 1 1 d .
N1 N 0.10909(19) 0.43742(17) 0.16162(7) 0.0475(5) Uani 1 1 d .
N2 N 0.23314(19) 0.27331(16) 0.30265(7) 0.0414(4) Uani 1 1 d .
N3 N 0.4804(2) 0.58847(16) 0.36208(8) 0.0449(5) Uani 1 1 d .
N4 N 0.3829(3) 0.7717(2) 0.22529(10) 0.0900(10) Uani 1 1 d .
N5 N 0.06438(18) 0.59387(16) 0.33170(7) 0.0413(4) Uani 1 1 d .
N6 N 0.4555(2) 0.44447(18) 0.15836(8) 0.0593(6) Uani 1 1 d .
N7 N -0.18614(18) 0.70237(15) 0.22577(7) 0.0391(4) Uani 1 1 d .
N8 N -0.27125(17) 0.33819(14) 0.26082(6) 0.0359(4) Uani 1 1 d .
C1 C -0.2672(2) 0.7731(2) 0.21388(8) 0.0435(5) Uani 1 1 d .
H1 H -0.3608 0.7417 0.2099 0.052 Uiso 1 1 calc R
C2 C -0.2166(3) 0.8913(2) 0.20731(9) 0.0576(7) Uani 1 1 d .
H2 H -0.2752 0.9385 0.1986 0.069 Uiso 1 1 calc R
C3 C -0.0783(3) 0.9385(2) 0.21381(10) 0.0664(8) Uani 1 1 d .
H3 H -0.0422 1.0184 0.2103 0.080 Uiso 1 1 calc R
C4 C 0.0053(3) 0.8666(2) 0.22548(9) 0.0603(7) Uani 1 1 d .
H4 H 0.0991 0.8966 0.2298 0.072 Uiso 1 1 calc R
C5 C -0.0519(2) 0.7481(2) 0.23078(8) 0.0468(5) Uani 1 1 d .
H5 H 0.0052 0.6988 0.2381 0.056 Uiso 1 1 calc R
C6 C -0.3886(2) 0.2545(2) 0.25650(9) 0.0444(5) Uani 1 1 d .
H6 H -0.4684 0.2735 0.2441 0.053 Uiso 1 1 calc R
C7 C -0.3948(3) 0.1408(2) 0.26982(9) 0.0528(7) Uani 1 1 d .
H7 H -0.4776 0.0843 0.2667 0.063 Uiso 1 1 calc R
C8 C -0.2764(3) 0.1124(2) 0.28787(9) 0.0556(7) Uani 1 1 d .
H8 H -0.2780 0.0365 0.2971 0.067 Uiso 1 1 calc R
C9 C -0.1566(2) 0.1980(2) 0.29193(8) 0.0477(6) Uani 1 1 d .
H9 H -0.0754 0.1809 0.3040 0.057 Uiso 1 1 calc R
C10 C -0.1574(2) 0.30838(19) 0.27808(8) 0.0399(5) Uani 1 1 d .
H10 H -0.0752 0.3656 0.2807 0.048 Uiso 1 1 calc R
C11 C 0.55236(18) 0.75724(17) 0.02845(7) 0.0302(4) Uani 1 1 d .
C12 C 0.5043(2) 0.74827(19) 0.07975(8) 0.0386(5) Uani 1 1 d .
H12 H 0.5471 0.8034 0.1092 0.046 Uiso 1 1 calc R
C13 C 0.3931(2) 0.6577(2) 0.08714(10) 0.0468(5) Uani 1 1 d .
H13 H 0.3605 0.6521 0.1213 0.056 Uiso 1 1 calc R
C14 C 0.3311(2) 0.5754(2) 0.04310(11) 0.0506(6) Uani 1 1 d .
H14 H 0.2592 0.5123 0.0483 0.061 Uiso 1 1 calc R
C15 C 0.3744(2) 0.58588(19) -0.00815(10) 0.0471(6) Uani 1 1 d .
H15 H 0.3288 0.5324 -0.0377 0.056 Uiso 1 1 calc R
C16 C 0.48568(19) 0.67595(18) -0.01585(8) 0.0365(5) Uani 1 1 d .
H16 H 0.5159 0.6823 -0.0504 0.044 Uiso 1 1 calc R
C17 C 0.74513(18) 0.98557(16) 0.06768(7) 0.0298(4) Uani 1 1 d .
C18 C 0.6383(2) 1.03825(19) 0.07699(8) 0.0398(5) Uani 1 1 d .
H18 H 0.5507 1.0000 0.0618 0.048 Uiso 1 1 calc R
C19 C 0.6610(2) 1.1467(2) 0.10849(9) 0.0453(5) Uani 1 1 d .
H19 H 0.5891 1.1812 0.1148 0.054 Uiso 1 1 calc R
C20 C 0.7925(2) 1.2039(2) 0.13072(8) 0.0441(5) Uani 1 1 d .
H20 H 0.8087 1.2775 0.1515 0.053 Uiso 1 1 calc R
C21 C 0.8992(2) 1.15197(18) 0.12201(8) 0.0392(5) Uani 1 1 d .
H21 H 0.9866 1.1905 0.1373 0.047 Uiso 1 1 calc R
C22 C 0.87646(19) 1.04237(17) 0.09056(7) 0.0333(4) Uani 1 1 d .
H22 H 0.9482 1.0073 0.0849 0.040 Uiso 1 1 calc R
C23 C 0.83931(18) 0.76878(16) 0.03797(7) 0.0308(4) Uani 1 1 d .
C24 C 0.8210(2) 0.70138(18) 0.08198(8) 0.0385(5) Uani 1 1 d .
H24 H 0.7474 0.7012 0.1023 0.046 Uiso 1 1 calc R
C25 C 0.9116(2) 0.63506(19) 0.09549(8) 0.0429(5) Uani 1 1 d .
H25 H 0.9001 0.5914 0.1253 0.051 Uiso 1 1 calc R
C26 C 1.0185(2) 0.6338(2) 0.06491(10) 0.0492(6) Uani 1 1 d .
H26 H 1.0793 0.5887 0.0739 0.059 Uiso 1 1 calc R
C27 C 1.0366(2) 0.6986(2) 0.02096(12) 0.0614(7) Uani 1 1 d .
H27 H 1.1086 0.6960 0.0000 0.074 Uiso 1 1 calc R
C28 C 0.9483(2) 0.7675(2) 0.00772(10) 0.0476(6) Uani 1 1 d .
H28 H 0.9622 0.8129 -0.0214 0.057 Uiso 1 1 calc R
C29 C 0.72926(18) 0.89248(17) -0.04661(7) 0.0297(4) Uani 1 1 d .
C30 C 0.7305(2) 1.00848(18) -0.05666(8) 0.0365(5) Uani 1 1 d .
H30 H 0.7326 1.0661 -0.0277 0.044 Uiso 1 1 calc R
C31 C 0.7286(2) 1.0382(2) -0.10994(9) 0.0431(5) Uani 1 1 d .
H31 H 0.7305 1.1158 -0.1166 0.052 Uiso 1 1 calc R
C32 C 0.7238(2) 0.9520(2) -0.15290(8) 0.0422(5) Uani 1 1 d .
H32 H 0.7195 0.9714 -0.1886 0.051 Uiso 1 1 calc R
C33 C 0.7255(2) 0.8376(2) -0.14332(8) 0.0392(5) Uani 1 1 d .
H33 H 0.7245 0.7808 -0.1725 0.047 Uiso 1 1 calc R
C34 C 0.72853(19) 0.80700(18) -0.09054(8) 0.0355(4) Uani 1 1 d .
H34 H 0.7301 0.7298 -0.0842 0.043 Uiso 1 1 calc R
C35 C 0.64492(17) 0.23163(15) 0.46840(7) 0.0263(4) Uani 1 1 d .
C36 C 0.55989(18) 0.25936(16) 0.50663(7) 0.0298(4) Uani 1 1 d .
H36 H 0.5641 0.2329 0.5410 0.036 Uiso 1 1 calc R
C37 C 0.46861(18) 0.32657(17) 0.49348(8) 0.0331(4) Uani 1 1 d .
H37 H 0.4122 0.3455 0.5191 0.040 Uiso 1 1 calc R
C38 C 0.46155(19) 0.36534(17) 0.44234(8) 0.0329(4) Uani 1 1 d .
H38 H 0.4011 0.4111 0.4339 0.039 Uiso 1 1 calc R
C39 C 0.54393(19) 0.33644(17) 0.40353(8) 0.0340(4) Uani 1 1 d .
H39 H 0.5379 0.3617 0.3690 0.041 Uiso 1 1 calc R
C40 C 0.63528(19) 0.26979(17) 0.41649(7) 0.0320(4) Uani 1 1 d .
H40 H 0.6906 0.2503 0.3905 0.038 Uiso 1 1 calc R
C41 C 0.75780(17) 0.09413(16) 0.54748(7) 0.0272(4) Uani 1 1 d .
C42 C 0.75423(17) 0.16514(17) 0.59603(7) 0.0295(4) Uani 1 1 d .
H42 H 0.7592 0.2458 0.5956 0.035 Uiso 1 1 calc R
C43 C 0.74330(19) 0.11472(18) 0.64482(8) 0.0354(5) Uani 1 1 d .
H43 H 0.7395 0.1614 0.6771 0.042 Uiso 1 1 calc R
C44 C 0.73804(19) -0.00482(19) 0.64555(8) 0.0380(5) Uani 1 1 d .
H44 H 0.7313 -0.0379 0.6784 0.046 Uiso 1 1 calc R
C45 C 0.74264(19) -0.07595(18) 0.59781(8) 0.0370(5) Uani 1 1 d .
H45 H 0.7393 -0.1562 0.5987 0.044 Uiso 1 1 calc R
C46 C 0.75218(18) -0.02640(16) 0.54877(8) 0.0310(4) Uani 1 1 d .
H46 H 0.7548 -0.0738 0.5166 0.037 Uiso 1 1 calc R
C47 C 0.93953(17) 0.26532(16) 0.48772(7) 0.0270(4) Uani 1 1 d .
C48 C 1.01692(18) 0.30570(17) 0.53734(8) 0.0337(4) Uani 1 1 d .
H48 H 0.9904 0.2717 0.5687 0.040 Uiso 1 1 calc R
C49 C 1.13395(19) 0.39686(18) 0.54001(8) 0.0379(5) Uani 1 1 d .
H49 H 1.1856 0.4243 0.5733 0.045 Uiso 1 1 calc R
C50 C 1.17432(19) 0.44714(17) 0.49350(8) 0.0351(4) Uani 1 1 d .
H50 H 1.2527 0.5085 0.4956 0.042 Uiso 1 1 calc R
C51 C 1.0984(2) 0.40635(19) 0.44392(8) 0.0398(5) Uani 1 1 d .
H51 H 1.1258 0.4405 0.4127 0.048 Uiso 1 1 calc R
C52 C 0.9817(2) 0.31504(18) 0.44049(8) 0.0374(5) Uani 1 1 d .
H52 H 0.9316 0.2868 0.4069 0.045 Uiso 1 1 calc R
C53 C 0.76637(18) 0.03999(16) 0.43077(7) 0.0266(4) Uani 1 1 d .
C54 C 0.8831(2) 0.00759(18) 0.41623(8) 0.0344(4) Uani 1 1 d .
H54 H 0.9684 0.0533 0.4307 0.041 Uiso 1 1 calc R
C55 C 0.8716(2) -0.09392(18) 0.37978(8) 0.0390(5) Uani 1 1 d .
H55 H 0.9494 -0.1158 0.3698 0.047 Uiso 1 1 calc R
C56 C 0.7449(2) -0.16182(17) 0.35856(8) 0.0379(5) Uani 1 1 d .
H56 H 0.7376 -0.2308 0.3351 0.046 Uiso 1 1 calc R
C57 C 0.6288(2) -0.12824(17) 0.37182(7) 0.0348(4) Uani 1 1 d .
H57 H 0.5440 -0.1736 0.3566 0.042 Uiso 1 1 calc R
C58 C 0.63816(19) -0.02708(16) 0.40777(7) 0.0305(4) Uani 1 1 d .
H58 H 0.5601 -0.0041 0.4165 0.037 Uiso 1 1 calc R

loop_
_atom_site_aniso_label
_atom_site_aniso_U_11
_atom_site_aniso_U_22
_atom_site_aniso_U_33
_atom_site_aniso_U_23
_atom_site_aniso_U_13
_atom_site_aniso_U_12
Y 0.03117(10) 0.02549(10) 0.02847(10) 0.00508(7) 0.00260(7) 0.00750(7)
Ag1 0.1271(16) 0.0315(4) 0.0528(6) 0.0120(4) 0.0254(9) 0.0143(8)
Ag2 0.0469(11) 0.0379(4) 0.0399(4) 0.0039(3) 0.0011(4) 0.0105(2)
P1 0.0281(3) 0.0290(3) 0.0273(2) 0.00275(19) 0.00148(19) 0.00687(19)
P2 0.0262(2) 0.0242(2) 0.0252(2) 0.00230(17) 0.00217(18) 0.00639(18)
O1 0.0479(9) 0.0412(9) 0.0352(8) 0.0125(6) 0.0019(6) 0.0098(7)
O2 0.0522(9) 0.0360(8) 0.0358(8) 0.0032(6) -0.0039(6) 0.0065(7)
O3 0.0591(10) 0.0457(9) 0.0446(9) 0.0172(7) 0.0208(7) 0.0222(8)
O4 0.0487(9) 0.0438(9) 0.0546(9) 0.0153(7) 0.0155(7) 0.0223(7)
O5 0.0508(10) 0.0604(11) 0.0386(8) -0.0037(7) -0.0065(7) 0.0147(8)
O6 0.0411(9) 0.0610(11) 0.0535(10) 0.0064(8) -0.0036(7) 0.0161(8)
O7 0.0901(14) 0.0336(9) 0.0684(12) 0.0197(8) -0.0231(10) -0.0031(9)
O8 0.0964(15) 0.0353(10) 0.0805(13) 0.0232(9) -0.0104(11) 0.0019(9)
O9 0.0434(8) 0.0398(8) 0.0330(7) 0.0028(6) 0.0052(6) 0.0170(6)
O10 0.0423(9) 0.0631(10) 0.0382(8) 0.0016(7) 0.0091(7) 0.0199(8)
O11 0.0617(10) 0.0547(10) 0.0425(9) 0.0070(7) 0.0146(7) 0.0191(8)
O12 0.0466(10) 0.0921(14) 0.0458(9) -0.0095(9) 0.0095(7) 0.0261(9)
N1 0.0541(12) 0.0508(12) 0.0345(10) 0.0050(8) -0.0027(8) 0.0091(9)
N2 0.0496(11) 0.0344(10) 0.0419(10) 0.0099(8) 0.0033(8) 0.0119(8)
N3 0.0531(12) 0.0332(10) 0.0446(11) 0.0061(8) -0.0081(9) 0.0060(8)
N4 0.133(2) 0.0473(15) 0.0672(16) 0.0212(12) -0.0258(15) -0.0178(15)
N5 0.0425(10) 0.0460(11) 0.0339(9) -0.0001(8) 0.0031(8) 0.0101(8)
N6 0.0760(15) 0.0503(13) 0.0485(12) -0.0015(10) -0.0054(11) 0.0155(11)
N7 0.0485(11) 0.0389(10) 0.0321(9) 0.0066(7) 0.0038(8) 0.0141(8)
N8 0.0390(10) 0.0307(9) 0.0369(9) 0.0013(7) 0.0053(7) 0.0069(7)
C1 0.0560(14) 0.0511(14) 0.0267(10) 0.0023(9) 0.0022(9) 0.0212(11)
C2 0.100(2) 0.0505(15) 0.0312(12) 0.0017(10) -0.0070(12) 0.0413(14)
C3 0.107(2) 0.0373(14) 0.0435(14) 0.0094(11) -0.0140(14) 0.0006(14)
C4 0.0623(16) 0.0656(17) 0.0434(13) 0.0188(12) -0.0048(12) -0.0048(14)
C5 0.0541(14) 0.0522(14) 0.0384(12) 0.0127(10) 0.0006(10) 0.0197(11)
C6 0.0325(11) 0.0511(14) 0.0470(13) -0.0044(10) 0.0058(9) 0.0083(10)
C7 0.0593(16) 0.0406(13) 0.0490(14) -0.0039(10) 0.0223(11) -0.0078(11)
C8 0.098(2) 0.0361(13) 0.0399(13) 0.0097(10) 0.0249(13) 0.0231(13)
C9 0.0582(15) 0.0569(15) 0.0341(11) 0.0050(10) 0.0040(10) 0.0264(12)
C10 0.0364(12) 0.0412(12) 0.0376(11) -0.0018(9) 0.0037(9) 0.0031(9)
C11 0.0262(10) 0.0311(10) 0.0338(10) 0.0069(8) 0.0015(7) 0.0070(7)
C12 0.0344(11) 0.0451(12) 0.0369(11) 0.0088(9) 0.0047(8) 0.0093(9)
C13 0.0440(13) 0.0484(14) 0.0542(14) 0.0205(11) 0.0170(10) 0.0147(10)
C14 0.0329(12) 0.0359(12) 0.0860(18) 0.0137(12) 0.0207(11) 0.0075(9)
C15 0.0330(12) 0.0405(13) 0.0628(15) -0.0051(11) 0.0040(10) 0.0036(9)
C16 0.0331(11) 0.0377(11) 0.0377(11) 0.0012(8) 0.0031(8) 0.0085(8)
C17 0.0307(10) 0.0305(10) 0.0268(9) 0.0034(7) 0.0033(7) 0.0045(8)
C18 0.0375(11) 0.0442(12) 0.0383(11) 0.0008(9) 0.0005(9) 0.0134(9)
C19 0.0498(13) 0.0506(14) 0.0418(12) 0.0012(10) 0.0098(10) 0.0247(11)
C20 0.0596(14) 0.0376(12) 0.0334(11) -0.0015(9) 0.0075(10) 0.0096(10)
C21 0.0405(12) 0.0364(11) 0.0358(11) 0.0012(9) 0.0043(9) 0.0009(9)
C22 0.0340(10) 0.0355(11) 0.0309(10) 0.0047(8) 0.0070(8) 0.0079(8)
C23 0.0280(10) 0.0281(10) 0.0340(10) 0.0008(8) -0.0033(8) 0.0055(8)
C24 0.0494(13) 0.0413(12) 0.0292(10) 0.0027(8) 0.0048(9) 0.0201(10)
C25 0.0528(13) 0.0448(13) 0.0355(11) 0.0080(9) 0.0011(10) 0.0204(10)
C26 0.0407(13) 0.0485(14) 0.0643(15) 0.0140(11) 0.0008(11) 0.0210(10)
C27 0.0399(13) 0.0739(18) 0.0872(19) 0.0380(15) 0.0254(13) 0.0302(12)
C28 0.0337(12) 0.0544(14) 0.0613(15) 0.0270(11) 0.0115(10) 0.0137(10)
C29 0.0257(9) 0.0319(10) 0.0314(10) 0.0026(8) 0.0039(7) 0.0070(7)
C30 0.0391(11) 0.0368(11) 0.0348(11) 0.0040(8) 0.0057(8) 0.0110(9)
C31 0.0490(13) 0.0436(13) 0.0431(12) 0.0132(10) 0.0100(10) 0.0190(10)
C32 0.0387(12) 0.0584(15) 0.0314(11) 0.0117(10) 0.0061(9) 0.0126(10)
C33 0.0341(11) 0.0487(13) 0.0343(11) 0.0011(9) 0.0076(8) 0.0090(9)
C34 0.0359(11) 0.0355(11) 0.0351(11) 0.0030(8) 0.0080(8) 0.0080(8)
C35 0.0276(9) 0.0228(9) 0.0282(9) 0.0013(7) 0.0003(7) 0.0065(7)
C36 0.0283(10) 0.0320(10) 0.0292(9) 0.0056(8) 0.0028(7) 0.0065(8)
C37 0.0283(10) 0.0334(10) 0.0385(11) 0.0019(8) 0.0051(8) 0.0095(8)
C38 0.0308(10) 0.0314(10) 0.0389(11) 0.0057(8) 0.0018(8) 0.0122(8)
C39 0.0385(11) 0.0360(11) 0.0309(10) 0.0076(8) 0.0021(8) 0.0146(9)
C40 0.0365(11) 0.0329(10) 0.0297(10) 0.0033(8) 0.0073(8) 0.0137(8)
C41 0.0233(9) 0.0289(10) 0.0292(9) 0.0047(7) 0.0016(7) 0.0062(7)
C42 0.0277(10) 0.0305(10) 0.0303(9) 0.0029(7) 0.0022(7) 0.0075(8)
C43 0.0331(11) 0.0430(12) 0.0297(10) 0.0036(8) 0.0037(8) 0.0091(9)
C44 0.0365(11) 0.0446(12) 0.0323(10) 0.0136(9) 0.0035(8) 0.0054(9)
C45 0.0370(11) 0.0315(11) 0.0408(11) 0.0112(9) 0.0011(9) 0.0035(8)
C46 0.0306(10) 0.0301(10) 0.0316(10) 0.0028(8) 0.0017(8) 0.0064(8)
C47 0.0244(9) 0.0265(9) 0.0307(9) 0.0035(7) 0.0035(7) 0.0071(7)
C48 0.0313(10) 0.0384(11) 0.0297(10) 0.0062(8) 0.0042(8) 0.0043(8)
C49 0.0328(11) 0.0424(12) 0.0328(10) -0.0023(9) 0.0015(8) 0.0015(9)
C50 0.0298(10) 0.0285(10) 0.0459(12) 0.0012(8) 0.0116(8) 0.0043(8)
C51 0.0386(12) 0.0426(12) 0.0397(11) 0.0150(9) 0.0115(9) 0.0070(9)
C52 0.0356(11) 0.0451(12) 0.0289(10) 0.0079(9) 0.0021(8) 0.0038(9)
C53 0.0317(10) 0.0262(9) 0.0238(9) 0.0033(7) 0.0040(7) 0.0101(7)
C54 0.0326(10) 0.0365(11) 0.0358(10) 0.0008(8) 0.0030(8) 0.0129(8)
C55 0.0446(12) 0.0404(12) 0.0387(11) 0.0036(9) 0.0107(9) 0.0219(9)
C56 0.0571(14) 0.0283(10) 0.0299(10) 0.0026(8) 0.0083(9) 0.0126(9)
C57 0.0404(11) 0.0275(10) 0.0328(10) 0.0021(8) 0.0023(8) 0.0022(8)
C58 0.0312(10) 0.0292(10) 0.0316(10) 0.0048(8) 0.0052(8) 0.0075(8)

loop_
_atom_type_symbol
_atom_type_description
_atom_type_scat_dispersion_real
_atom_type_scat_dispersion_imag
_atom_type_scat_source
C C 0.0033 0.0016 'International Tables Vol C Tables 4.2.6.8 and 6.1.1.4'
H H 0.0000 0.0000 'International Tables Vol C Tables 4.2.6.8 and 6.1.1.4'
N N 0.0061 0.0033 'International Tables Vol C Tables 4.2.6.8 and 6.1.1.4'
O O 0.0106 0.0060 'International Tables Vol C Tables 4.2.6.8 and 6.1.1.4'
P P 0.1023 0.0942 'International Tables Vol C Tables 4.2.6.8 and 6.1.1.4'
Ag Ag -0.8971 1.1015 'International Tables Vol C Tables 4.2.6.8 and 6.1.1.4'
Y Y -2.7962 3.5667 'International Tables Vol C Tables 4.2.6.8 and 6.1.1.4'

loop_
_geom_angle_atom_site_label_1
_geom_angle_atom_site_label_2
_geom_angle_atom_site_label_3
_geom_angle
O7 Y O9 85.16(6)
O7 Y O11 83.71(7)
O9 Y O11 153.78(5)
O7 Y O2 127.77(5)
O9 Y O2 79.77(5)
O11 Y O2 88.47(5)
O7 Y O6 78.38(6)
O9 Y O6 130.67(5)
O11 Y O6 69.73(6)
O2 Y O6 144.82(6)
O7 Y O5 77.29(6)
O9 Y O5 81.15(5)
O11 Y O5 119.13(5)
O2 Y O5 146.51(5)
O6 Y O5 50.03(5)
O7 Y O4 150.97(6)
O9 Y O4 121.81(5)
O11 Y O4 75.50(5)
O2 Y O4 72.34(5)
O6 Y O4 75.54(5)
O5 Y O4 95.23(5)
O7 Y O1 77.36(5)
O9 Y O1 73.90(5)
O11 Y O1 80.52(5)
O2 Y O1 50.44(5)
O6 Y O1 143.26(5)
O5 Y O1 145.60(5)
O4 Y O1 117.92(5)
O7 Y O3 146.68(6)
O9 Y O3 74.47(5)
O11 Y O3 124.99(5)
O2 Y O3 74.73(5)
O6 Y O3 95.04(5)
O5 Y O3 73.77(5)
O4 Y O3 49.53(5)
O1 Y O3 120.07(5)
N7 Ag1 N8 167.7(4)
N8 Ag2 N7 152.09(10)
C17 P1 C29 108.39(9)
C17 P1 C11 109.73(9)
C29 P1 C11 111.38(8)
C17 P1 C23 110.81(9)
C29 P1 C23 110.16(9)
C11 P1 C23 106.38(9)
C53 P2 C41 107.97(8)
C53 P2 C35 108.18(8)
C41 P2 C35 111.42(9)
C53 P2 C47 110.43(8)
C41 P2 C47 110.24(8)
C35 P2 C47 108.58(8)
N1 O1 Y 97.55(11)
N1 O2 Y 99.43(11)
N2 O3 Y 98.74(11)
N2 O4 Y 99.03(12)
N3 O5 Y 98.74(12)
N3 O6 Y 98.89(12)
N4 O7 Y 134.88(17)
N5 O9 Y 125.61(12)
N6 O11 Y 132.04(15)
O1 N1 O2 112.58(15)
O3 N2 O4 112.49(17)
O5 N3 O6 112.30(16)
O8 N4 O7 134.2(3)
O10 N5 O9 114.39(15)
O11 N6 O12 115.07(19)
C5 N7 C1 118.41(19)
C5 N7 Ag1 115.4(3)
C1 N7 Ag1 126.0(3)
C5 N7 Ag2 123.28(16)
C1 N7 Ag2 118.26(15)
C6 N8 C10 117.90(19)
C6 N8 Ag1 125.0(3)
C10 N8 Ag1 117.1(3)
C6 N8 Ag2 116.84(15)
C10 N8 Ag2 125.25(14)
N7 C1 C2 122.1(2)
N7 C1 H1 118.9
C2 C1 H1 118.9
C3 C2 C1 119.1(2)
C3 C2 H2 120.5
C1 C2 H2 120.5
C4 C3 C2 119.2(2)
C4 C3 H3 120.4
C2 C3 H3 120.4
C3 C4 C5 118.9(2)
C3 C4 H4 120.5
C5 C4 H4 120.5
N7 C5 C4 122.3(2)
N7 C5 H5 118.9
C4 C5 H5 118.9
N8 C6 C7 122.1(2)
N8 C6 H6 119.0
C7 C6 H6 119.0
C8 C7 C6 119.0(2)
C8 C7 H7 120.5
C6 C7 H7 120.5
C9 C8 C7 118.8(2)
C9 C8 H8 120.6
C7 C8 H8 120.6
C10 C9 C8 119.3(2)
C10 C9 H9 120.3
C8 C9 H9 120.3
N8 C10 C9 122.92(19)
N8 C10 H10 118.5
C9 C10 H10 118.5
C12 C11 C16 119.56(17)
C12 C11 P1 120.24(14)
C16 C11 P1 119.04(15)
C13 C12 C11 120.30(19)
C13 C12 H12 119.8
C11 C12 H12 119.8
C12 C13 C14 119.3(2)
C12 C13 H13 120.3
C14 C13 H13 120.3
C15 C14 C13 120.89(19)
C15 C14 H14 119.6
C13 C14 H14 119.6
C14 C15 C16 120.1(2)
C14 C15 H15 120.0
C16 C15 H15 120.0
C15 C16 C11 119.76(19)
C15 C16 H16 120.1
C11 C16 H16 120.1
C18 C17 C22 119.80(18)
C18 C17 P1 120.00(14)
C22 C17 P1 119.96(16)
C19 C18 C17 120.72(19)
C19 C18 H18 119.6
C17 C18 H18 119.6
C18 C19 C20 119.3(2)
C18 C19 H19 120.3
C20 C19 H19 120.3
C21 C20 C19 120.4(2)
C21 C20 H20 119.8
C19 C20 H20 119.8
C20 C21 C22 120.36(19)
C20 C21 H21 119.8
C22 C21 H21 119.8
C21 C22 C17 119.4(2)
C21 C22 H22 120.3
C17 C22 H22 120.3
C28 C23 C24 119.37(19)
C28 C23 P1 122.16(15)
C24 C23 P1 118.46(15)
C25 C24 C23 120.3(2)
C25 C24 H24 119.9
C23 C24 H24 119.9
C26 C25 C24 119.8(2)
C26 C25 H25 120.1
C24 C25 H25 120.1
C25 C26 C27 120.5(2)
C25 C26 H26 119.8
C27 C26 H26 119.8
C26 C27 C28 120.3(2)
C26 C27 H27 119.8
C28 C27 H27 119.8
C23 C28 C27 119.7(2)
C23 C28 H28 120.1
C27 C28 H28 120.1
C30 C29 C34 119.38(17)
C30 C29 P1 119.63(15)
C34 C29 P1 120.85(15)
C31 C30 C29 120.09(19)
C31 C30 H30 120.0
C29 C30 H30 120.0
C32 C31 C30 119.8(2)
C32 C31 H31 120.1
C30 C31 H31 120.1
C33 C32 C31 120.55(19)
C33 C32 H32 119.7
C31 C32 H32 119.7
C32 C33 C34 120.3(2)
C32 C33 H33 119.9
C34 C33 H33 119.9
C33 C34 C29 119.9(2)
C33 C34 H34 120.1
C29 C34 H34 120.1
C36 C35 C40 119.32(17)
C36 C35 P2 122.92(14)
C40 C35 P2 117.58(14)
C37 C36 C35 120.00(17)
C37 C36 H36 120.0
C35 C36 H36 120.0
C38 C37 C36 120.12(18)
C38 C37 H37 119.9
C36 C37 H37 119.9
C37 C38 C39 120.45(19)
C37 C38 H38 119.8
C39 C38 H38 119.8
C40 C39 C38 119.64(18)
C40 C39 H39 120.2
C38 C39 H39 120.2
C39 C40 C35 120.45(18)
C39 C40 H40 119.8
C35 C40 H40 119.8
C46 C41 C42 119.61(17)
C46 C41 P2 119.71(14)
C42 C41 P2 120.62(14)
C43 C42 C41 119.76(18)
C43 C42 H42 120.1
C41 C42 H42 120.1
C44 C43 C42 120.05(19)
C44 C43 H43 120.0
C42 C43 H43 120.0
C43 C44 C45 120.75(18)
C43 C44 H44 119.6
C45 C44 H44 119.6
C44 C45 C46 119.51(19)
C44 C45 H45 120.2
C46 C45 H45 120.2
C45 C46 C41 120.31(18)
C45 C46 H46 119.8
C41 C46 H46 119.8
C48 C47 C52 119.76(16)
C48 C47 P2 120.81(13)
C52 C47 P2 119.22(14)
C49 C48 C47 119.80(17)
C49 C48 H48 120.1
C47 C48 H48 120.1
C50 C49 C48 120.36(18)
C50 C49 H49 119.8
C48 C49 H49 119.8
C49 C50 C51 120.04(17)
C49 C50 H50 120.0
C51 C50 H50 120.0
C50 C51 C52 120.34(18)
C50 C51 H51 119.8
C52 C51 H51 119.8
C51 C52 C47 119.68(18)
C51 C52 H52 120.2
C47 C52 H52 120.2
C54 C53 C58 120.17(17)
C54 C53 P2 120.22(14)
C58 C53 P2 119.30(14)
C53 C54 C55 119.60(18)
C53 C54 H54 120.2
C55 C54 H54 120.2
C56 C55 C54 120.01(19)
C56 C55 H55 120.0
C54 C55 H55 120.0
C55 C56 C57 120.54(19)
C55 C56 H56 119.7
C57 C56 H56 119.7
C56 C57 C58 120.30(18)
C56 C57 H57 119.9
C58 C57 H57 119.9
C57 C58 C53 119.33(18)
C57 C58 H58 120.3
C53 C58 H58 120.3

loop_
_geom_bond_atom_site_label_1
_geom_bond_atom_site_label_2
_geom_bond_distance
Y O7 2.3005(15)
Y O9 2.3089(14)
Y O11 2.3410(15)
Y O2 2.4424(13)
Y O6 2.4644(14)
Y O5 2.4766(14)
Y O4 2.4857(15)
Y O1 2.4886(13)
Y O3 2.4929(14)
Ag1 N7 2.159(3)
Ag1 N8 2.169(3)
Ag2 N8 2.203(3)
Ag2 N7 2.230(3)
P1 C17 1.7916(19)
P1 C29 1.7930(18)
P1 C11 1.7985(18)
P1 C23 1.801(2)
P2 C53 1.7930(18)
P2 C41 1.7973(18)
P2 C35 1.8006(19)
P2 C47 1.8043(17)
O1 N1 1.256(2)
O2 N1 1.270(2)
O3 N2 1.253(2)
O4 N2 1.256(2)
O5 N3 1.251(2)
O6 N3 1.265(2)
O7 N4 1.137(3)
O8 N4 1.135(3)
O9 N5 1.292(2)
O10 N5 1.229(2)
O11 N6 1.237(2)
O12 N6 1.249(3)
N7 C5 1.334(3)
N7 C1 1.334(3)
N8 C6 1.339(2)
N8 C10 1.340(3)
C1 C2 1.378(3)
C1 H1 0.9300
C2 C3 1.374(4)
C2 H2 0.9300
C3 C4 1.362(4)
C3 H3 0.9300
C4 C5 1.386(3)
C4 H4 0.9300
C5 H5 0.9300
C6 C7 1.381(3)
C6 H6 0.9300
C7 C8 1.379(4)
C7 H7 0.9300
C8 C9 1.368(3)
C8 H8 0.9300
C9 C10 1.362(3)
C9 H9 0.9300
C10 H10 0.9300
C11 C12 1.393(3)
C11 C16 1.397(3)
C12 C13 1.386(3)
C12 H12 0.9300
C13 C14 1.386(3)
C13 H13 0.9300
C14 C15 1.375(3)
C14 H14 0.9300
C15 C16 1.385(3)
C15 H15 0.9300
C16 H16 0.9300
C17 C18 1.392(3)
C17 C22 1.394(3)
C18 C19 1.382(3)
C18 H18 0.9300
C19 C20 1.392(3)
C19 H19 0.9300
C20 C21 1.384(3)
C20 H20 0.9300
C21 C22 1.392(3)
C21 H21 0.9300
C22 H22 0.9300
C23 C28 1.382(3)
C23 C24 1.395(3)
C24 C25 1.380(3)
C24 H24 0.9300
C25 C26 1.368(3)
C25 H25 0.9300
C26 C27 1.376(3)
C26 H26 0.9300
C27 C28 1.383(3)
C27 H27 0.9300
C28 H28 0.9300
C29 C30 1.393(3)
C29 C34 1.401(3)
C30 C31 1.390(3)
C30 H30 0.9300
C31 C32 1.381(3)
C31 H31 0.9300
C32 C33 1.378(3)
C32 H32 0.9300
C33 C34 1.382(3)
C33 H33 0.9300
C34 H34 0.9300
C35 C36 1.391(3)
C35 C40 1.399(2)
C36 C37 1.390(3)
C36 H36 0.9300
C37 C38 1.382(3)
C37 H37 0.9300
C38 C39 1.386(3)
C38 H38 0.9300
C39 C40 1.385(3)
C39 H39 0.9300
C40 H40 0.9300
C41 C46 1.395(3)
C41 C42 1.400(3)
C42 C43 1.388(3)
C42 H42 0.9300
C43 C44 1.382(3)
C43 H43 0.9300
C44 C45 1.387(3)
C44 H44 0.9300
C45 C46 1.388(3)
C45 H45 0.9300
C46 H46 0.9300
C47 C48 1.387(2)
C47 C52 1.398(2)
C48 C49 1.386(2)
C48 H48 0.9300
C49 C50 1.380(3)
C49 H49 0.9300
C50 C51 1.380(3)
C50 H50 0.9300
C51 C52 1.383(3)
C51 H51 0.9300
C52 H52 0.9300
C53 C54 1.390(3)
C53 C58 1.400(2)
C54 C55 1.394(3)
C54 H54 0.9300
C55 C56 1.380(3)
C55 H55 0.9300
C56 C57 1.381(3)
C56 H56 0.9300
C57 C58 1.388(3)
C57 H57 0.9300
C58 H58 0.9300
